data_2223172
loop_
_publ_author_name
'Kim, Nam-Ho'
'Ha, Kwang'

_publ_section_title
;
 6,12-Dihydrodipyrido[1,2-<i>a</i>:1',2'-<i>d</i>]pyrazinium
 bis(perchlorate)
;
_journal_coeditor_code OM2266
_journal_issue 9
_journal_name_full 'Acta Crystallographica Section E'
_journal_page_first o2203
_journal_paper_doi 10.1107/S1600536809032528
_journal_volume 65
_journal_year 2009
_chemical_formula_iupac 'C12 H12 N2 2+, 2Cl O4 -'
_chemical_formula_moiety 'C12 H12 N2, 2(Cl O4 -)'
_chemical_formula_sum 'C12 H12 Cl2 N2 O8'
_chemical_formula_weight 383.14
_chemical_name_systematic
;
6,12-Dihydrodipyrido[1,2-<i>a</i>:1',2'-<i>d</i>]pyrazinium bis(perchlorate)
;
_space_group_IT_number 14
_symmetry_cell_setting monoclinic
_symmetry_space_group_name_Hall '-P 2ybc'
_symmetry_space_group_name_H-M 'P 1 21/c 1'
_atom_sites_solution_hydrogens geom
_atom_sites_solution_primary direct
_atom_sites_solution_secondary difmap
_cell_angle_alpha 90.00
_cell_angle_beta 96.023(2)
_cell_angle_gamma 90.00
_cell_formula_units_Z 4
_cell_length_a 8.1632(8)
_cell_length_b 13.9396(14)
_cell_length_c 13.5903(13)
_cell_measurement_reflns_used 2227
_cell_measurement_temperature 296(2)
_cell_measurement_theta_max 23.70
_cell_measurement_theta_min 2.51
_cell_volume 1537.9(3)
_computing_cell_refinement 'SAINT (Bruker, 2000)'
_computing_data_collection 'SMART (Bruker, 2000)'
_computing_data_reduction 'SAINT (Bruker, 2000)'
_computing_molecular_graphics 'ORTEP-3 (Farrugia, 1997) and PLATON (Spek, 2009)'
_computing_publication_material 'SHELXL97 (Sheldrick, 2008)'
_computing_structure_refinement 'SHELXL97 (Sheldrick, 2008)'
_computing_structure_solution 'SHELXS97 (Sheldrick, 2008)'
_diffrn_ambient_temperature 296(2)
_diffrn_measured_fraction_theta_full 0.998
_diffrn_measured_fraction_theta_max 0.998
_diffrn_measurement_device_type 'Bruker SMART 1000 CCD'
_diffrn_measurement_method '\f and \w'
_diffrn_radiation_monochromator graphite
_diffrn_radiation_source 'fine-focus sealed tube'
_diffrn_radiation_type MoK\a
_diffrn_radiation_wavelength 0.71073
_diffrn_reflns_av_R_equivalents 0.0679
_diffrn_reflns_av_sigmaI/netI 0.0891
_diffrn_reflns_limit_h_max 10
_diffrn_reflns_limit_h_min -10
_diffrn_reflns_limit_k_max 16
_diffrn_reflns_limit_k_min -18
_diffrn_reflns_limit_l_max 18
_diffrn_reflns_limit_l_min -15
_diffrn_reflns_number 11269
_diffrn_reflns_theta_full 28.28
_diffrn_reflns_theta_max 28.28
_diffrn_reflns_theta_min 2.10
_diffrn_standards_decay_% 0
_diffrn_standards_interval_count 0
_diffrn_standards_interval_time 0
_diffrn_standards_number 0
_exptl_absorpt_coefficient_mu 0.468
_exptl_absorpt_correction_T_max 0.954
_exptl_absorpt_correction_T_min 0.646
_exptl_absorpt_correction_type multi-scan
_exptl_absorpt_process_details '(SADABS; Bruker, 2000)'
_exptl_crystal_colour colorless
_exptl_crystal_density_diffrn 1.655
_exptl_crystal_density_method 'not measured'
_exptl_crystal_description block
_exptl_crystal_F_000 784
_exptl_crystal_size_max 0.22
_exptl_crystal_size_mid 0.16
_exptl_crystal_size_min 0.10
_refine_diff_density_max 0.392
_refine_diff_density_min -0.477
_refine_ls_extinction_method none
_refine_ls_goodness_of_fit_ref 1.057
_refine_ls_hydrogen_treatment constr
_refine_ls_matrix_type full
_refine_ls_number_parameters 217
_refine_ls_number_reflns 3809
_refine_ls_number_restraints 0
_refine_ls_restrained_S_all 1.057
_refine_ls_R_factor_all 0.1440
_refine_ls_R_factor_gt 0.0582
_refine_ls_shift/su_max 0.000
_refine_ls_shift/su_mean 0.000
_refine_ls_structure_factor_coef Fsqd
_refine_ls_weighting_details 'calc w=1/[\s^2^(Fo^2^)+(0.0561P)^2^+0.3329P] where P=(Fo^2^+2Fc^2^)/3'
_refine_ls_weighting_scheme calc
_refine_ls_wR_factor_gt 0.1171
_refine_ls_wR_factor_ref 0.1628
_reflns_number_gt 1871
_reflns_number_total 3809
_reflns_threshold_expression I>2\s(I)
_cod_data_source_file om2266.cif
_cod_data_source_block I
_cod_depositor_comments
;
The following automatic conversions were performed:
'_symmetry_cell_setting' value 'Monoclinic' changed to 'monoclinic'
according to '/home/saulius/struct/CIF-dictionaries/cif_core.dic'
dictionary named 'cif_core.dic' version 2.4.1 from 2010-06-29.

Automatic conversion script
Id: cif_fix_enum 1527 2010-12-29 10:47:43Z saulius 

The following automatic conversions were performed:

'_symmetry_cell_setting' value 'Monoclinic' changed to 'monoclinic'
according to /home/saulius/struct/CIF-dictionaries/cif_core.dic
dictionary named 'cif_core.dic' version 2.4.1 from 2010-06-29.

Automatic conversion script
Id: cif_fix_values 1715 2011-07-08 13:25:40Z adriana 
;
_cod_original_sg_symbol_H-M 'P 21/c'
_cod_database_code 2223172
_cod_database_fobs_code 2223172

loop_
_symmetry_equiv_pos_as_xyz
'x, y, z'
'-x, y+1/2, -z+1/2'
'-x, -y, -z'
'x, -y-1/2, z-1/2'

loop_
_atom_site_type_symbol
_atom_site_label
_atom_site_fract_x
_atom_site_fract_y
_atom_site_fract_z
_atom_site_U_iso_or_equiv
_atom_site_adp_type
_atom_site_calc_flag
_atom_site_refinement_flags
_atom_site_occupancy
_atom_site_disorder_assembly
_atom_site_disorder_group
N N1 0.4245(4) 0.3340(2) 0.2124(2) 0.0413(8) Uani d . 1 . .
N N2 0.1643(4) 0.4419(2) 0.2709(2) 0.0424(8) Uani d . 1 . .
C C1 0.5777(5) 0.3093(3) 0.1934(3) 0.0512(11) Uani d . 1 . .
H H1 0.6517 0.2840 0.2435 0.061 Uiso calc R 1 . .
C C2 0.6240(6) 0.3214(3) 0.1007(3) 0.0592(12) Uani d . 1 . .
H H2 0.7284 0.3025 0.0867 0.071 Uiso calc R 1 . .
C C3 0.5151(6) 0.3618(3) 0.0275(3) 0.0584(12) Uani d . 1 . .
H H3 0.5465 0.3718 -0.0356 0.070 Uiso calc R 1 . .
C C4 0.3592(5) 0.3872(3) 0.0490(3) 0.0518(11) Uani d . 1 . .
H H4 0.2849 0.4144 0.0004 0.062 Uiso calc R 1 . .
C C5 0.3140(4) 0.3723(2) 0.1422(3) 0.0360(8) Uani d . 1 . .
C C6 0.1484(5) 0.3943(3) 0.1727(3) 0.0486(10) Uani d . 1 . .
H H6A 0.0892 0.4359 0.1240 0.058 Uiso calc R 1 . .
H H6B 0.0860 0.3353 0.1759 0.058 Uiso calc R 1 . .
C C7 0.0714(5) 0.5186(3) 0.2886(3) 0.0528(11) Uani d . 1 . .
H H7 -0.0036 0.5428 0.2386 0.063 Uiso calc R 1 . .
C C8 0.0869(6) 0.5607(3) 0.3796(3) 0.0607(12) Uani d . 1 . .
H H8 0.0235 0.6140 0.3919 0.073 Uiso calc R 1 . .
C C9 0.1978(5) 0.5233(3) 0.4535(3) 0.0582(12) Uani d . 1 . .
H H9 0.2083 0.5505 0.5163 0.070 Uiso calc R 1 . .
C C10 0.2924(5) 0.4459(3) 0.4336(3) 0.0497(10) Uani d . 1 . .
H H10 0.3685 0.4211 0.4828 0.060 Uiso calc R 1 . .
C C11 0.2753(4) 0.4047(2) 0.3413(2) 0.0334(8) Uani d . 1 . .
C C12 0.3709(5) 0.3198(3) 0.3127(3) 0.0444(10) Uani d . 1 . .
H H12A 0.4667 0.3107 0.3604 0.053 Uiso calc R 1 . .
H H12B 0.3031 0.2627 0.3130 0.053 Uiso calc R 1 . .
Cl Cl1 0.93531(13) 0.21962(7) 0.40847(7) 0.0483(3) Uani d . 1 . .
O O1 0.7805(4) 0.2646(2) 0.4167(2) 0.0735(9) Uani d . 1 . .
O O2 1.0582(4) 0.2624(3) 0.4763(3) 0.1006(13) Uani d . 1 . .
O O3 0.9764(4) 0.2311(2) 0.3100(2) 0.0798(10) Uani d . 1 . .
O O4 0.9247(4) 0.1204(2) 0.4313(2) 0.0759(10) Uani d . 1 . .
Cl Cl2 0.38056(13) 0.06673(7) 0.22970(8) 0.0508(3) Uani d . 1 . .
O O5 0.5488(4) 0.0854(3) 0.2602(3) 0.0955(12) Uani d . 1 . .
O O6 0.2971(4) 0.0624(3) 0.3163(2) 0.0988(13) Uani d . 1 . .
O O7 0.3618(4) -0.0210(2) 0.1771(2) 0.0821(11) Uani d . 1 . .
O O8 0.3058(5) 0.1403(2) 0.1684(2) 0.0844(11) Uani d . 1 . .

loop_
_atom_site_aniso_label
_atom_site_aniso_U_11
_atom_site_aniso_U_22
_atom_site_aniso_U_33
_atom_site_aniso_U_12
_atom_site_aniso_U_13
_atom_site_aniso_U_23
N1 0.047(2) 0.0404(18) 0.0363(17) -0.0034(15) 0.0031(15) -0.0021(14)
N2 0.0370(18) 0.053(2) 0.0378(17) -0.0020(15) 0.0059(15) 0.0048(15)
C1 0.048(3) 0.052(3) 0.054(3) 0.0070(19) 0.006(2) -0.007(2)
C2 0.054(3) 0.078(3) 0.048(3) 0.002(2) 0.020(2) -0.012(2)
C3 0.065(3) 0.068(3) 0.044(2) -0.011(2) 0.014(2) -0.011(2)
C4 0.063(3) 0.060(3) 0.031(2) -0.009(2) 0.000(2) 0.0016(19)
C5 0.038(2) 0.040(2) 0.0285(18) -0.0069(17) 0.0014(16) -0.0012(15)
C6 0.048(3) 0.061(3) 0.036(2) -0.006(2) -0.0005(19) -0.0014(19)
C7 0.044(3) 0.062(3) 0.053(3) 0.015(2) 0.010(2) 0.009(2)
C8 0.065(3) 0.059(3) 0.061(3) 0.018(2) 0.021(3) -0.003(2)
C9 0.067(3) 0.065(3) 0.044(2) -0.001(2) 0.015(2) -0.007(2)
C10 0.057(3) 0.057(3) 0.034(2) 0.004(2) 0.0051(19) -0.0004(19)
C11 0.034(2) 0.0347(19) 0.0311(18) -0.0020(15) 0.0029(16) 0.0035(15)
C12 0.054(3) 0.044(2) 0.035(2) 0.0008(19) 0.0062(19) 0.0034(17)
Cl1 0.0477(6) 0.0519(6) 0.0458(6) 0.0002(5) 0.0080(5) -0.0004(5)
O1 0.062(2) 0.088(2) 0.073(2) 0.0230(18) 0.0171(17) 0.0126(18)
O2 0.086(3) 0.098(3) 0.108(3) -0.009(2) -0.035(2) -0.029(2)
O3 0.103(3) 0.083(2) 0.061(2) -0.001(2) 0.046(2) 0.0076(18)
O4 0.106(3) 0.0527(19) 0.071(2) 0.0025(18) 0.020(2) 0.0110(16)
Cl2 0.0563(7) 0.0471(6) 0.0472(6) 0.0066(5) -0.0020(5) -0.0077(5)
O5 0.055(2) 0.120(3) 0.107(3) -0.005(2) -0.015(2) -0.016(2)
O6 0.085(3) 0.166(4) 0.048(2) 0.000(2) 0.0160(19) -0.012(2)
O7 0.117(3) 0.0503(19) 0.072(2) 0.0157(18) -0.021(2) -0.0168(16)
O8 0.120(3) 0.0476(18) 0.078(2) 0.0072(18) -0.026(2) 0.0011(16)

loop_
_atom_type_symbol
_atom_type_description
_atom_type_scat_dispersion_real
_atom_type_scat_dispersion_imag
_atom_type_scat_source
C C 0.0033 0.0016 'International Tables Vol C Tables 4.2.6.8 and 6.1.1.4'
H H 0.0000 0.0000 'International Tables Vol C Tables 4.2.6.8 and 6.1.1.4'
Cl Cl 0.1484 0.1585 'International Tables Vol C Tables 4.2.6.8 and 6.1.1.4'
N N 0.0061 0.0033 'International Tables Vol C Tables 4.2.6.8 and 6.1.1.4'
O O 0.0106 0.0060 'International Tables Vol C Tables 4.2.6.8 and 6.1.1.4'

loop_
_geom_angle_atom_site_label_1
_geom_angle_atom_site_label_2
_geom_angle_atom_site_label_3
_geom_angle_site_symmetry_1
_geom_angle_site_symmetry_3
_geom_angle
_geom_angle_publ_flag
C1 N1 C5 . . 122.0(3) ?
C1 N1 C12 . . 120.6(3) ?
C5 N1 C12 . . 117.4(3) ?
C7 N2 C11 . . 121.7(3) ?
C7 N2 C6 . . 121.3(3) ?
C11 N2 C6 . . 117.0(3) ?
N1 C1 C2 . . 119.8(4) ?
N1 C1 H1 . . 120.1 ?
C2 C1 H1 . . 120.1 ?
C1 C2 C3 . . 119.7(4) ?
C1 C2 H2 . . 120.1 ?
C3 C2 H2 . . 120.1 ?
C4 C3 C2 . . 119.3(4) ?
C4 C3 H3 . . 120.4 ?
C2 C3 H3 . . 120.4 ?
C5 C4 C3 . . 120.0(4) ?
C5 C4 H4 . . 120.0 ?
C3 C4 H4 . . 120.0 ?
N1 C5 C4 . . 119.2(3) ?
N1 C5 C6 . . 116.3(3) ?
C4 C5 C6 . . 124.5(4) ?
N2 C6 C5 . . 110.3(3) ?
N2 C6 H6A . . 109.6 ?
C5 C6 H6A . . 109.6 ?
N2 C6 H6B . . 109.6 ?
C5 C6 H6B . . 109.6 ?
H6A C6 H6B . . 108.1 ?
N2 C7 C8 . . 120.3(4) ?
N2 C7 H7 . . 119.8 ?
C8 C7 H7 . . 119.8 ?
C7 C8 C9 . . 119.2(4) ?
C7 C8 H8 . . 120.4 ?
C9 C8 H8 . . 120.4 ?
C10 C9 C8 . . 119.6(4) ?
C10 C9 H9 . . 120.2 ?
C8 C9 H9 . . 120.2 ?
C9 C10 C11 . . 120.3(4) ?
C9 C10 H10 . . 119.9 ?
C11 C10 H10 . . 119.9 ?
N2 C11 C10 . . 118.9(3) ?
N2 C11 C12 . . 116.7(3) ?
C10 C11 C12 . . 124.4(3) ?
N1 C12 C11 . . 110.2(3) ?
N1 C12 H12A . . 109.6 ?
C11 C12 H12A . . 109.6 ?
N1 C12 H12B . . 109.6 ?
C11 C12 H12B . . 109.6 ?
H12A C12 H12B . . 108.1 ?
O2 Cl1 O4 . . 108.8(2) ?
O2 Cl1 O3 . . 110.1(2) ?
O4 Cl1 O3 . . 109.87(19) ?
O2 Cl1 O1 . . 109.6(2) ?
O4 Cl1 O1 . . 109.6(2) ?
O3 Cl1 O1 . . 108.8(2) ?
O5 Cl2 O7 . . 110.9(2) ?
O5 Cl2 O8 . . 112.5(2) ?
O7 Cl2 O8 . . 108.15(19) ?
O5 Cl2 O6 . . 107.4(2) ?
O7 Cl2 O6 . . 110.2(2) ?
O8 Cl2 O6 . . 107.6(2) ?

loop_
_geom_bond_atom_site_label_1
_geom_bond_atom_site_label_2
_geom_bond_site_symmetry_2
_geom_bond_distance
_geom_bond_publ_flag
N1 C1 . 1.348(5) ?
N1 C5 . 1.352(4) ?
N1 C12 . 1.488(4) ?
N2 C7 . 1.346(5) ?
N2 C11 . 1.351(4) ?
N2 C6 . 1.484(5) ?
C1 C2 . 1.364(6) ?
C1 H1 . 0.9300 ?
C2 C3 . 1.383(6) ?
C2 H2 . 0.9300 ?
C3 C4 . 1.382(6) ?
C3 H3 . 0.9300 ?
C4 C5 . 1.371(5) ?
C4 H4 . 0.9300 ?
C5 C6 . 1.487(5) ?
C6 H6A . 0.9700 ?
C6 H6B . 0.9700 ?
C7 C8 . 1.363(6) ?
C7 H7 . 0.9300 ?
C8 C9 . 1.382(6) ?
C8 H8 . 0.9300 ?
C9 C10 . 1.370(5) ?
C9 H9 . 0.9300 ?
C10 C11 . 1.372(5) ?
C10 H10 . 0.9300 ?
C11 C12 . 1.492(5) ?
C12 H12A . 0.9700 ?
C12 H12B . 0.9700 ?
Cl1 O2 . 1.420(3) ?
Cl1 O4 . 1.421(3) ?
Cl1 O3 . 1.423(3) ?
Cl1 O1 . 1.426(3) ?
Cl2 O5 . 1.416(3) ?
Cl2 O7 . 1.417(3) ?
Cl2 O8 . 1.418(3) ?
Cl2 O6 . 1.421(3) ?

loop_
_geom_hbond_atom_site_label_D
_geom_hbond_atom_site_label_H
_geom_hbond_atom_site_label_A
_geom_hbond_site_symmetry_A
_geom_hbond_distance_DH
_geom_hbond_distance_HA
_geom_hbond_distance_DA
_geom_hbond_angle_DHA
C1 H1 O1 . 0.93 2.49 3.358(6) 155.5
C2 H2 O1 4_565 0.93 2.57 3.160(5) 121.9
C4 H4 O6 4_565 0.93 2.54 3.228(5) 131.6
C6 H6B O3 1_455 0.97 2.56 3.343(5) 137.4
C7 H7 O6 2 0.93 2.45 3.249(5) 144.2
C9 H9 O7 4_566 0.93 2.44 3.190(5) 138.0

loop_
_geom_torsion_atom_site_label_1
_geom_torsion_atom_site_label_2
_geom_torsion_atom_site_label_3
_geom_torsion_atom_site_label_4
_geom_torsion_site_symmetry_1
_geom_torsion_site_symmetry_2
_geom_torsion_site_symmetry_3
_geom_torsion_site_symmetry_4
_geom_torsion
_geom_torsion_publ_flag
C5 N1 C1 C2 . . . . -1.1(6) ?
C12 N1 C1 C2 . . . . 179.0(3) ?
N1 C1 C2 C3 . . . . 2.1(6) ?
C1 C2 C3 C4 . . . . -1.6(6) ?
C2 C3 C4 C5 . . . . 0.1(6) ?
C1 N1 C5 C4 . . . . -0.5(5) ?
C12 N1 C5 C4 . . . . 179.5(3) ?
C1 N1 C5 C6 . . . . 178.8(3) ?
C12 N1 C5 C6 . . . . -1.3(5) ?
C3 C4 C5 N1 . . . . 0.9(6) ?
C3 C4 C5 C6 . . . . -178.2(4) ?
C7 N2 C6 C5 . . . . 136.2(4) ?
C11 N2 C6 C5 . . . . -44.1(4) ?
N1 C5 C6 N2 . . . . 44.5(4) ?
C4 C5 C6 N2 . . . . -136.4(4) ?
C11 N2 C7 C8 . . . . -0.4(6) ?
C6 N2 C7 C8 . . . . 179.4(4) ?
N2 C7 C8 C9 . . . . -0.5(6) ?
C7 C8 C9 C10 . . . . 1.2(6) ?
C8 C9 C10 C11 . . . . -1.1(6) ?
C7 N2 C11 C10 . . . . 0.5(5) ?
C6 N2 C11 C10 . . . . -179.2(3) ?
C7 N2 C11 C12 . . . . -179.9(3) ?
C6 N2 C11 C12 . . . . 0.3(4) ?
C9 C10 C11 N2 . . . . 0.2(6) ?
C9 C10 C11 C12 . . . . -179.3(4) ?
C1 N1 C12 C11 . . . . 137.8(3) ?
C5 N1 C12 C11 . . . . -42.2(4) ?
N2 C11 C12 N1 . . . . 42.6(4) ?
C10 C11 C12 N1 . . . . -137.9(4) ?

loop_
_cod_related_entry_id
_cod_related_entry_database
_cod_related_entry_code
1 ChemSpider 30655862
